data_7122633
loop_
_publ_author_name
'Roy, Subhra Kanti'
'Tiwari, Anuj'
'Saleem, Mohammed'
'Jana, Chandan K.'

_publ_section_title
;
 Metal free direct C(sp<sup>2</sup>)-H arylaminations using nitrosoarenes
 to 2-hydroxy-di(het)aryl amines as multifunctional A\b-aggregation
 modulators.
;
_journal_issue 100
_journal_name_full 'Chemical communications (Cambridge, England)'
_journal_page_first 14081
_journal_page_last 14084
_journal_paper_doi 10.1039/c8cc08470j
_journal_volume 54
_journal_year 2018
_chemical_compound_source synthesis
_chemical_formula_moiety 'C22 H17 N O'
_chemical_formula_sum 'C22 H17 N O'
_chemical_formula_weight 311.37
_chemical_name_systematic unk
_space_group_IT_number 19
_space_group_name_Hall 'P 2ac 2ab'
_space_group_name_H-M_alt 'P 21 21 21'
_symmetry_cell_setting orthorhombic
_symmetry_Int_Tables_number 19
_symmetry_space_group_name_Hall 'P 2ac 2ab'
_symmetry_space_group_name_H-M 'P 21 21 21'
_atom_sites_solution_hydrogens geom
_atom_sites_solution_primary direct
_atom_sites_solution_secondary difmap
_audit_creation_method SHELXL-97
_audit_update_record
;
2018-09-06 deposited with the CCDC.
2018-11-23 downloaded from the CCDC.
;
_cell_angle_alpha 90.00
_cell_angle_beta 90.00
_cell_angle_gamma 90.00
_cell_formula_units_Z 4
_cell_length_a 10.4148(15)
_cell_length_b 10.5315(9)
_cell_length_c 15.0526(18)
_cell_measurement_reflns_used 4218
_cell_measurement_temperature 293(2)
_cell_measurement_theta_max 24.99
_cell_measurement_theta_min 3.33
_cell_volume 1651.0(3)
_computing_structure_refinement 'SHELXL-97 (Sheldrick, 1997)'
_computing_structure_solution 'SHELXS-97 (Sheldrick, 1990)'
_diffrn_ambient_temperature 293(2)
_diffrn_measured_fraction_theta_full 0.996
_diffrn_measured_fraction_theta_max 0.996
_diffrn_measurement_device_type 'CCD area detector'
_diffrn_measurement_method 'phi and omega scans'
_diffrn_radiation_monochromator graphite
_diffrn_radiation_probe x-ray
_diffrn_radiation_type MoK\a
_diffrn_radiation_wavelength 0.71073
_diffrn_reflns_av_R_equivalents 0.0432
_diffrn_reflns_av_sigmaI/netI 0.1235
_diffrn_reflns_limit_h_max 12
_diffrn_reflns_limit_h_min -12
_diffrn_reflns_limit_k_max 11
_diffrn_reflns_limit_k_min -12
_diffrn_reflns_limit_l_max 10
_diffrn_reflns_limit_l_min -17
_diffrn_reflns_number 4179
_diffrn_reflns_theta_full 24.99
_diffrn_reflns_theta_max 24.99
_diffrn_reflns_theta_min 3.33
_diffrn_source 'fine-focus sealed tube'
_exptl_absorpt_coefficient_mu 0.076
_exptl_absorpt_correction_T_max 0.982
_exptl_absorpt_correction_T_min 0.975
_exptl_absorpt_correction_type multi-scan
_exptl_crystal_colour brown
_exptl_crystal_density_diffrn 1.253
_exptl_crystal_density_method 'not measured'
_exptl_crystal_description needle
_exptl_crystal_F_000 656
_exptl_crystal_recrystallization_method 'ethyl acetate and hexane'
_exptl_crystal_size_max 0.34
_exptl_crystal_size_mid 0.28
_exptl_crystal_size_min 0.24
_refine_diff_density_max 0.166
_refine_diff_density_min -0.165
_refine_diff_density_rms 0.041
_refine_ls_abs_structure_details 'Flack H D (1983), Acta Cryst. A39, 876-881'
_refine_ls_abs_structure_Flack -3(5)
_refine_ls_extinction_method none
_refine_ls_goodness_of_fit_ref 1.004
_refine_ls_hydrogen_treatment mixed
_refine_ls_matrix_type full
_refine_ls_number_parameters 218
_refine_ls_number_reflns 2677
_refine_ls_number_restraints 0
_refine_ls_restrained_S_all 1.004
_refine_ls_R_factor_all 0.1505
_refine_ls_R_factor_gt 0.0669
_refine_ls_shift/su_max 0.000
_refine_ls_shift/su_mean 0.000
_refine_ls_structure_factor_coef Fsqd
_refine_ls_weighting_details 'calc w=1/[\s^2^(Fo^2^)+(0.0280P)^2^+0.0000P] where P=(Fo^2^+2Fc^2^)/3'
_refine_ls_weighting_scheme calc
_refine_ls_wR_factor_gt 0.0983
_refine_ls_wR_factor_ref 0.1412
_reflns_number_gt 1282
_reflns_number_total 2677
_reflns_threshold_expression >2sigma(I)
_cod_data_source_file c8cc08470j2.cif
_cod_data_source_block exp_5644
_cod_depositor_comments
;
The following automatic conversions were performed:

'_exptl_absorpt_correction_type' value 'MULTI-SCAN' changed to
'multi-scan' according to
/home/data/users/saulius/crontab/automatic-downloads/rss-feeds/RSC/lib/dictionaries/cif_core.dic
dictionary named 'cif_core.dic' version 2.4.2 from 2011-04-26.

Automatic conversion script
Id: cif_fix_values 4973 2017-02-22 13:04:09Z antanas 

 Adding full bibliography for 7122632--7122638.cif.
;
_cod_database_code 7122633

loop_
_symmetry_equiv_pos_as_xyz
'x, y, z'
'-x+1/2, -y, z+1/2'
'-x, y+1/2, -z+1/2'
'x+1/2, -y+1/2, -z'

loop_
_atom_site_label
_atom_site_type_symbol
_atom_site_fract_x
_atom_site_fract_y
_atom_site_fract_z
_atom_site_U_iso_or_equiv
_atom_site_adp_type
_atom_site_occupancy
_atom_site_symmetry_multiplicity
_atom_site_calc_flag
_atom_site_refinement_flags
O24 O 0.2271(5) 0.2783(3) 0.3210(3) 0.0826(14) Uani 1 1 d .
H24 H 0.2279 0.3407 0.3535 0.124 Uiso 1 1 calc R
N11 N 0.3502(4) 0.5116(4) 0.2999(3) 0.0546(12) Uani 1 1 d .
C2 C 0.3995(5) 0.4492(5) 0.1442(3) 0.0463(14) Uani 1 1 d .
C12 C 0.4338(6) 0.4842(5) 0.3716(3) 0.0482(13) Uani 1 1 d .
C1 C 0.3429(5) 0.4230(4) 0.2273(3) 0.0494(14) Uani 1 1 d .
C13 C 0.5481(5) 0.4211(4) 0.3556(4) 0.0542(15) Uani 1 1 d .
H13 H 0.5706 0.3999 0.2976 0.065 Uiso 1 1 calc R
C10 C 0.2820(6) 0.3089(5) 0.2407(4) 0.0573(15) Uani 1 1 d .
C3 C 0.4646(6) 0.5635(5) 0.1270(4) 0.0595(16) Uani 1 1 d .
H3 H 0.4716 0.6248 0.1712 0.071 Uiso 1 1 calc R
C8 C 0.3234(6) 0.2434(5) 0.0921(4) 0.0653(18) Uani 1 1 d .
H8 H 0.3174 0.1828 0.0473 0.078 Uiso 1 1 calc R
C18 C 0.2759(5) 0.6241(5) 0.2946(3) 0.0526(14) Uani 1 1 d .
C23 C 0.3155(5) 0.7334(5) 0.3372(4) 0.0590(16) Uani 1 1 d .
H23 H 0.3905 0.7334 0.3707 0.071 Uiso 1 1 calc R
C14 C 0.6285(6) 0.3893(5) 0.4242(4) 0.0708(19) Uani 1 1 d .
H14 H 0.7053 0.3476 0.4124 0.085 Uiso 1 1 calc R
C7 C 0.3865(6) 0.3581(5) 0.0753(4) 0.0555(16) Uani 1 1 d .
C6 C 0.4442(6) 0.3845(6) -0.0076(4) 0.0704(19) Uani 1 1 d .
H6 H 0.4372 0.3249 -0.0529 0.084 Uiso 1 1 calc R
C9 C 0.2708(6) 0.2191(5) 0.1727(4) 0.0706(19) Uani 1 1 d .
H9 H 0.2274 0.1432 0.1827 0.085 Uiso 1 1 calc R
C22 C 0.2432(6) 0.8431(5) 0.3298(4) 0.0698(18) Uani 1 1 d .
H22 H 0.2689 0.9164 0.3592 0.084 Uiso 1 1 calc R
C19 C 0.1654(5) 0.6253(6) 0.2449(4) 0.0670(17) Uani 1 1 d .
H19 H 0.1380 0.5518 0.2163 0.080 Uiso 1 1 calc R
C21 C 0.1340(7) 0.8440(6) 0.2793(4) 0.078(2) Uani 1 1 d .
H21 H 0.0863 0.9182 0.2736 0.094 Uiso 1 1 calc R
C15 C 0.5966(8) 0.4185(6) 0.5101(4) 0.078(2) Uani 1 1 d .
H15 H 0.6502 0.3956 0.5569 0.094 Uiso 1 1 calc R
C4 C 0.5177(6) 0.5846(6) 0.0451(4) 0.0758(19) Uani 1 1 d .
H4 H 0.5603 0.6606 0.0344 0.091 Uiso 1 1 calc R
C5 C 0.5093(6) 0.4933(7) -0.0236(4) 0.081(2) Uani 1 1 d .
H5 H 0.5476 0.5077 -0.0785 0.097 Uiso 1 1 calc R
C17 C 0.4014(6) 0.5120(6) 0.4582(3) 0.0705(18) Uani 1 1 d .
H17 H 0.3235 0.5511 0.4711 0.085 Uiso 1 1 calc R
C20 C 0.0951(6) 0.7356(6) 0.2374(4) 0.0795(19) Uani 1 1 d .
H20 H 0.0205 0.7363 0.2034 0.095 Uiso 1 1 calc R
C16 C 0.4859(7) 0.4812(6) 0.5255(4) 0.080(2) Uani 1 1 d .
H16 H 0.4657 0.5044 0.5834 0.096 Uiso 1 1 calc R

loop_
_atom_site_aniso_label
_atom_site_aniso_U_11
_atom_site_aniso_U_22
_atom_site_aniso_U_33
_atom_site_aniso_U_23
_atom_site_aniso_U_13
_atom_site_aniso_U_12
O24 0.088(3) 0.089(3) 0.071(3) 0.003(3) 0.003(3) -0.026(3)
N11 0.058(3) 0.059(3) 0.047(3) -0.015(2) -0.010(3) 0.009(3)
C2 0.048(3) 0.046(3) 0.045(3) -0.009(3) -0.007(3) 0.013(3)
C12 0.047(3) 0.054(3) 0.043(3) -0.005(3) -0.006(3) -0.001(3)
C1 0.050(4) 0.050(3) 0.048(3) -0.010(3) -0.011(3) 0.006(3)
C13 0.058(4) 0.057(3) 0.048(3) -0.006(3) -0.009(3) -0.001(3)
C10 0.060(4) 0.060(3) 0.052(4) 0.006(3) -0.005(4) -0.005(3)
C3 0.069(4) 0.057(3) 0.052(4) -0.006(3) 0.005(4) 0.008(3)
C8 0.060(4) 0.061(4) 0.075(5) -0.023(4) -0.015(4) 0.006(3)
C18 0.049(3) 0.059(3) 0.049(3) -0.009(3) -0.001(3) -0.001(3)
C23 0.044(3) 0.064(3) 0.069(4) -0.014(3) 0.003(3) 0.001(3)
C14 0.071(4) 0.053(3) 0.089(5) -0.002(4) -0.029(4) 0.004(3)
C7 0.054(4) 0.060(3) 0.053(4) -0.006(3) -0.011(3) 0.019(3)
C6 0.067(5) 0.089(5) 0.055(4) -0.015(4) -0.013(4) 0.025(4)
C9 0.072(5) 0.051(3) 0.089(5) -0.010(4) -0.017(5) -0.006(3)
C22 0.072(5) 0.066(4) 0.071(5) -0.013(3) 0.018(4) -0.001(4)
C19 0.054(4) 0.073(4) 0.074(4) -0.013(3) -0.016(4) 0.014(4)
C21 0.081(5) 0.081(4) 0.073(5) 0.005(4) 0.017(4) 0.028(5)
C15 0.098(6) 0.075(4) 0.062(5) 0.014(4) -0.029(5) -0.010(4)
C4 0.080(5) 0.073(4) 0.075(5) 0.012(4) 0.009(4) 0.009(4)
C5 0.079(5) 0.105(5) 0.059(4) 0.001(4) 0.005(4) 0.022(5)
C17 0.057(4) 0.109(5) 0.046(4) -0.003(4) 0.002(4) 0.006(4)
C20 0.062(4) 0.111(5) 0.066(4) -0.011(4) -0.017(4) 0.019(4)
C16 0.096(6) 0.110(5) 0.033(3) 0.007(4) -0.006(4) -0.012(5)

loop_
_atom_type_symbol
_atom_type_description
_atom_type_scat_dispersion_real
_atom_type_scat_dispersion_imag
_atom_type_scat_source
C C 0.0033 0.0016 'International Tables Vol C Tables 4.2.6.8 and 6.1.1.4'
H H 0.0000 0.0000 'International Tables Vol C Tables 4.2.6.8 and 6.1.1.4'
N N 0.0061 0.0033 'International Tables Vol C Tables 4.2.6.8 and 6.1.1.4'
O O 0.0106 0.0060 'International Tables Vol C Tables 4.2.6.8 and 6.1.1.4'

loop_
_geom_angle_atom_site_label_1
_geom_angle_atom_site_label_2
_geom_angle_atom_site_label_3
_geom_angle
C10 O24 H24 109.5
C12 N11 C18 123.3(4)
C12 N11 C1 118.6(4)
C18 N11 C1 118.1(4)
C3 C2 C1 122.2(5)
C3 C2 C7 119.4(5)
C1 C2 C7 118.4(5)
C17 C12 C13 118.5(5)
C17 C12 N11 121.8(5)
C13 C12 N11 119.6(5)
C10 C1 C2 119.7(5)
C10 C1 N11 118.7(5)
C2 C1 N11 121.6(4)
C14 C13 C12 120.7(6)
C14 C13 H13 119.7
C12 C13 H13 119.7
C1 C10 O24 121.8(5)
C1 C10 C9 121.5(5)
O24 C10 C9 116.8(5)
C4 C3 C2 119.9(5)
C4 C3 H3 120.0
C2 C3 H3 120.0
C9 C8 C7 121.0(5)
C9 C8 H8 119.5
C7 C8 H8 119.5
C19 C18 C23 119.7(5)
C19 C18 N11 119.8(5)
C23 C18 N11 120.5(5)
C18 C23 C22 119.7(6)
C18 C23 H23 120.1
C22 C23 H23 120.1
C15 C14 C13 120.6(6)
C15 C14 H14 119.7
C13 C14 H14 119.7
C8 C7 C6 122.0(6)
C8 C7 C2 119.8(6)
C6 C7 C2 118.1(5)
C5 C6 C7 122.5(6)
C5 C6 H6 118.8
C7 C6 H6 118.8
C8 C9 C10 119.6(5)
C8 C9 H9 120.2
C10 C9 H9 120.2
C21 C22 C23 120.3(6)
C21 C22 H22 119.9
C23 C22 H22 119.9
C18 C19 C20 119.8(6)
C18 C19 H19 120.1
C20 C19 H19 120.1
C20 C21 C22 119.8(6)
C20 C21 H21 120.1
C22 C21 H21 120.1
C16 C15 C14 118.6(7)
C16 C15 H15 120.7
C14 C15 H15 120.7
C3 C4 C5 121.5(6)
C3 C4 H4 119.2
C5 C4 H4 119.2
C6 C5 C4 118.5(6)
C6 C5 H5 120.8
C4 C5 H5 120.8
C12 C17 C16 119.2(6)
C12 C17 H17 120.4
C16 C17 H17 120.4
C21 C20 C19 120.7(6)
C21 C20 H20 119.7
C19 C20 H20 119.7
C15 C16 C17 122.3(6)
C15 C16 H16 118.9
C17 C16 H16 118.9

loop_
_geom_bond_atom_site_label_1
_geom_bond_atom_site_label_2
_geom_bond_distance
O24 C10 1.374(6)
O24 H24 0.8200
N11 C12 1.417(6)
N11 C18 1.417(6)
N11 C1 1.439(6)
C2 C3 1.406(7)
C2 C1 1.410(6)
C2 C7 1.419(6)
C12 C17 1.377(6)
C12 C13 1.385(7)
C1 C10 1.373(6)
C13 C14 1.371(7)
C13 H13 0.9300
C10 C9 1.399(7)
C3 C4 1.369(7)
C3 H3 0.9300
C8 C9 1.356(7)
C8 C7 1.398(7)
C8 H8 0.9300
C18 C19 1.373(7)
C18 C23 1.381(6)
C23 C22 1.383(7)
C23 H23 0.9300
C14 C15 1.370(8)
C14 H14 0.9300
C7 C6 1.413(7)
C6 C5 1.352(8)
C6 H6 0.9300
C9 H9 0.9300
C22 C21 1.367(8)
C22 H22 0.9300
C19 C20 1.377(7)
C19 H19 0.9300
C21 C20 1.366(7)
C21 H21 0.9300
C15 C16 1.349(9)
C15 H15 0.9300
C4 C5 1.415(7)
C4 H4 0.9300
C5 H5 0.9300
C17 C16 1.381(7)
C17 H17 0.9300
C20 H20 0.9300
C16 H16 0.9300
